data_2215119
loop_
_publ_author_name
'Coles, Simon J.'
'Davies, David B.'
'Hursthouse, Michael B.'
'\.Ibi\,so\(glu, Hanife'
'K\?il\?i\,c, Adem'
'Shaw, Robert A.'

_publ_section_title
4,4,6,6-Tetrachloro-2-[(2,4-dimethylphenyl)sulfanyl]-<i>N</i>-[4-(2,2,4,4-tetrachloro-1,3,5,7,11-pentaaza-2\l^5^,4\l^5^,6\l^5^-triphosphaspiro[5.5]undeca-1,3,5-trien-7-yl)butyl]-1,3,5,2\l^5^,4\l^5^,6\l^5^-triazatriphosphinin-2-amine
_journal_coeditor_code HB2491
_journal_issue 9
_journal_name_full 'Acta Crystallographica Section E'
_journal_page_first o3753
_journal_page_last o3753
_journal_paper_doi 10.1107/S1600536807038962
_journal_volume 63
_journal_year 2007
_chemical_formula_iupac 'C15 H25 Cl8 N9 P6 S'
_chemical_formula_moiety 'C15 H25 Cl8 N9 P6 S'
_chemical_formula_sum 'C15 H25 Cl8 N9 P6 S'
_chemical_formula_weight 832.92
_chemical_name_systematic
;
4,4,6,6-Tetrachloro-2-[(2,4-dimethylphenyl)sulfanyl]-<i>N</i>-[4-(2,2,4,4-\
tetrachloro-1,3,5,7,11-pentaaza-2\l^5^,4\l^5^,6\l^5^-\
triphosphaspiro[5.5]undeca-1,3,5-trien-7-yl)butyl]-\
1,3,5,2\l^5^,4\l^5^,6\l^5^-triazatriphosphinin-2-amine
;
_space_group_IT_number 19
_symmetry_cell_setting orthorhombic
_symmetry_space_group_name_Hall 'P 2ac 2ab'
_symmetry_space_group_name_H-M 'P 21 21 21'
_atom_sites_solution_hydrogens geom
_atom_sites_solution_primary direct
_atom_sites_solution_secondary difmap
_audit_creation_method 'WinGX routine CIF_UPDATE'
_cell_angle_alpha 90
_cell_angle_beta 90
_cell_angle_gamma 90
_cell_formula_units_Z 4
_cell_length_a 8.5829(17)
_cell_length_b 15.587(3)
_cell_length_c 25.277(5)
_cell_measurement_reflns_used 18434
_cell_measurement_temperature 120(2)
_cell_measurement_theta_max 27.48
_cell_measurement_theta_min 2.91
_cell_volume 3381.6(11)
_computing_cell_refinement 'DENZO and COLLECT'
_computing_data_collection 'DENZO (Otwinowski & Minor, 1997) and COLLECT (Hooft, 1998)'
_computing_data_reduction 'DENZO and COLLECT'
_computing_molecular_graphics 'PLATON (Spek, 2003)'
_computing_publication_material 'publCIF (Westrip, 2007)'
_computing_structure_refinement 'SHELXL97 (Sheldrick, 1997)'
_computing_structure_solution 'SHELXS97 (Sheldrick, 1997)'
_diffrn_measured_fraction_theta_full 0.99
_diffrn_measured_fraction_theta_max 0.99
_diffrn_measurement_device_type 'Nonius KappaCCD'
_diffrn_measurement_method '\f and \w'
_diffrn_radiation_type MoK\a
_diffrn_radiation_wavelength 0.71073
_diffrn_reflns_av_R_equivalents 0.0819
_diffrn_reflns_limit_h_max 11
_diffrn_reflns_limit_h_min -11
_diffrn_reflns_limit_k_max 20
_diffrn_reflns_limit_k_min -20
_diffrn_reflns_limit_l_max 32
_diffrn_reflns_limit_l_min -31
_diffrn_reflns_number 20485
_diffrn_reflns_theta_full 27.48
_diffrn_reflns_theta_max 27.48
_diffrn_reflns_theta_min 3.07
_exptl_absorpt_coefficient_mu 1.039
_exptl_absorpt_correction_T_max 0.835
_exptl_absorpt_correction_T_min 0.539
_exptl_absorpt_correction_type multi-scan
_exptl_absorpt_process_details '(SORTAV; Blessing, 1997)'
_exptl_crystal_colour colourless
_exptl_crystal_density_diffrn 1.636
_exptl_crystal_density_method 'not measured'
_exptl_crystal_description rod
_exptl_crystal_F_000 1680
_exptl_crystal_size_max 0.48
_exptl_crystal_size_mid 0.20
_exptl_crystal_size_min 0.18
_refine_diff_density_max 0.364
_refine_diff_density_min -0.380
_refine_ls_abs_structure_details 'Flack (1983), 3211 Friedel pairs'
_refine_ls_abs_structure_Flack 0.10(7)
_refine_ls_extinction_method none
_refine_ls_goodness_of_fit_ref 0.991
_refine_ls_hydrogen_treatment mixed
_refine_ls_matrix_type full
_refine_ls_number_parameters 366
_refine_ls_number_reflns 7560
_refine_ls_number_restraints 0
_refine_ls_restrained_S_all 0.991
_refine_ls_R_factor_all 0.0641
_refine_ls_R_factor_gt 0.0433
_refine_ls_shift/su_max 0.010
_refine_ls_shift/su_mean 0.001
_refine_ls_structure_factor_coef Fsqd
_refine_ls_weighting_details 'calc w=1/[\s^2^(Fo^2^)+(0.0538P)^2^] where P=(Fo^2^+2Fc^2^)/3'
_refine_ls_weighting_scheme calc
_refine_ls_wR_factor_gt 0.0946
_refine_ls_wR_factor_ref 0.1071
_reflns_number_gt 6007
_reflns_number_total 7560
_reflns_threshold_expression I>2\s(I)
_cod_data_source_file hb2491.cif
_cod_data_source_block I
_cod_original_cell_volume 3381.6(12)
_cod_database_code 2215119
_cod_database_fobs_code 2215119

loop_
_symmetry_equiv_pos_as_xyz
'x, y, z'
'-x+1/2, -y, z+1/2'
'-x, y+1/2, -z+1/2'
'x+1/2, -y+1/2, -z'

loop_
_atom_site_type_symbol
_atom_site_label
_atom_site_fract_x
_atom_site_fract_y
_atom_site_fract_z
_atom_site_U_iso_or_equiv
_atom_site_adp_type
_atom_site_calc_flag
_atom_site_refinement_flags
_atom_site_occupancy
_atom_site_disorder_assembly
_atom_site_disorder_group
C C1 0.7799(5) 0.2378(2) 0.17416(15) 0.0340(9) Uani d . 1 . .
C C2 0.6726(5) 0.2176(3) 0.13485(16) 0.0385(10) Uani d . 1 . .
C C3 0.7270(6) 0.2077(3) 0.08372(18) 0.0504(12) Uani d . 1 . .
H H3 0.6553 0.1926 0.0566 0.061 Uiso calc R 1 . .
C C4 0.8822(7) 0.2192(3) 0.0706(2) 0.0563(14) Uani d . 1 . .
C C5 0.9872(6) 0.2373(3) 0.1105(2) 0.0579(14) Uani d . 1 . .
H H5 1.0947 0.2436 0.1024 0.069 Uiso calc R 1 . .
C C6 0.9363(5) 0.2464(3) 0.1628(2) 0.0468(11) Uani d . 1 . .
H H6 1.0088 0.2584 0.1903 0.056 Uiso calc R 1 . .
C C7 0.5021(6) 0.2092(3) 0.1452(2) 0.0607(14) Uani d . 1 . .
H H7A 0.4483 0.1949 0.1122 0.091 Uiso calc R 1 . .
H H7B 0.4618 0.2636 0.1590 0.091 Uiso calc R 1 . .
H H7C 0.4844 0.1637 0.1713 0.091 Uiso calc R 1 . .
C C8 0.9353(9) 0.2165(3) 0.0138(2) 0.095(3) Uani d . 1 . .
H H8A 1.0482 0.2254 0.0122 0.142 Uiso calc R 1 . .
H H8B 0.8826 0.2619 -0.0063 0.142 Uiso calc R 1 . .
H H8C 0.9094 0.1606 -0.0016 0.142 Uiso calc R 1 . .
C C9 0.5008(4) 0.1678(3) 0.33785(15) 0.0372(9) Uani d . 1 . .
H H9A 0.4487 0.1147 0.3502 0.045 Uiso calc R 1 . .
H H9B 0.4545 0.1838 0.3034 0.045 Uiso calc R 1 . .
C C10 0.4714(4) 0.2383(3) 0.37703(14) 0.0333(9) Uani d . 1 . .
H H10A 0.3609 0.2560 0.3744 0.040 Uiso calc R 1 . .
H H10B 0.5363 0.2884 0.3673 0.040 Uiso calc R 1 . .
C C11 0.5061(4) 0.2141(2) 0.43411(14) 0.0271(8) Uani d . 1 . .
H H11A 0.4547 0.1589 0.4425 0.032 Uiso calc R 1 . .
H H11B 0.6198 0.2063 0.4385 0.032 Uiso calc R 1 . .
C C12 0.4492(4) 0.2824(2) 0.47241(14) 0.0270(8) Uani d . 1 . .
H H12A 0.4948 0.3384 0.4623 0.032 Uiso calc R 1 . .
H H12B 0.3345 0.2874 0.4695 0.032 Uiso calc R 1 . .
C C13 0.4204(4) 0.1851(2) 0.54963(15) 0.0310(8) Uani d . 1 . .
H H13A 0.3142 0.1804 0.5346 0.037 Uiso calc R 1 A 1
H H13B 0.4809 0.1358 0.5360 0.037 Uiso calc R 1 A 1
C C14' 0.4070(17) 0.1747(8) 0.6071(5) 0.034(4) Uani d P 0.341(13) B 1
H H14A 0.3043 0.1973 0.6182 0.041 Uiso calc PR 0.341(13) B 1
H H14B 0.4080 0.1125 0.6151 0.041 Uiso calc PR 0.341(13) B 1
C C14 0.5145(9) 0.1547(4) 0.5968(2) 0.033(2) Uani d P 0.659(13) B 2
H H14C 0.4664 0.1016 0.6108 0.039 Uiso calc PR 0.659(13) B 2
H H14D 0.6209 0.1400 0.5846 0.039 Uiso calc PR 0.659(13) B 2
C C15 0.5264(5) 0.2159(3) 0.63906(18) 0.0445(10) Uani d . 1 . .
H H15A 0.6221 0.1805 0.6376 0.053 Uiso calc R 1 B 1
H H15B 0.4908 0.2169 0.6763 0.053 Uiso calc R 1 B 1
N N1 0.9248(3) 0.11118(19) 0.28052(12) 0.0283(7) Uani d . 1 . .
N N2 0.9007(4) -0.0284(2) 0.21604(15) 0.0443(9) Uani d . 1 . .
N N3 0.6461(3) 0.0696(2) 0.23679(12) 0.0312(7) Uani d . 1 . .
N N4 0.6684(4) 0.1507(2) 0.33068(12) 0.0295(7) Uani d . 1 . .
N N5 0.4910(3) 0.26331(18) 0.52811(11) 0.0277(7) Uani d . 1 B .
N N6 0.5661(4) 0.3034(2) 0.62336(12) 0.0308(7) Uani d . 1 B .
H H6N 0.6196 0.3349 0.6458 0.037 Uiso calc R 1 . .
N N7 0.6552(3) 0.40436(18) 0.54310(13) 0.0315(7) Uani d . 1 B .
N N8 0.4825(4) 0.54976(18) 0.53518(15) 0.0393(8) Uani d . 1 B .
N N9 0.3597(3) 0.40272(18) 0.57517(13) 0.0291(7) Uani d . 1 B .
P P1 0.74388(10) 0.13582(6) 0.27261(4) 0.0250(2) Uani d . 1 . .
P P2 1.00284(12) 0.03262(6) 0.25224(4) 0.0326(2) Uani d . 1 . .
P P3 0.72065(12) -0.01195(6) 0.21149(4) 0.0334(2) Uani d . 1 . .
P P4 0.51752(10) 0.34622(5) 0.56690(4) 0.0243(2) Uani d . 1 . .
P P5 0.64364(10) 0.50149(6) 0.52941(4) 0.0304(2) Uani d . 1 . .
P P6 0.33674(10) 0.49668(6) 0.55497(4) 0.0271(2) Uani d . 1 . .
S S1 0.72088(12) 0.25711(6) 0.24069(4) 0.0352(2) Uani d . 1 . .
Cl Cl1 1.11015(15) -0.03697(8) 0.30779(5) 0.0569(3) Uani d . 1 . .
Cl Cl2 1.18636(13) 0.07085(8) 0.20992(6) 0.0611(3) Uani d . 1 . .
Cl Cl3 0.61143(17) -0.11661(8) 0.23825(5) 0.0639(4) Uani d . 1 . .
Cl Cl4 0.66310(15) -0.01667(7) 0.13493(4) 0.0517(3) Uani d . 1 . .
Cl Cl5 0.80436(11) 0.56671(7) 0.56962(5) 0.0464(3) Uani d . 1 B .
Cl Cl6 0.71814(13) 0.52044(7) 0.45493(4) 0.0490(3) Uani d . 1 B .
Cl Cl7 0.17627(11) 0.49868(6) 0.49709(4) 0.0395(2) Uani d . 1 B .
Cl Cl8 0.22764(12) 0.56464(6) 0.61084(4) 0.0415(2) Uani d . 1 B .
H H4N 0.722(4) 0.129(2) 0.3513(16) 0.020(10) Uiso d . 1 . .

loop_
_atom_site_aniso_label
_atom_site_aniso_U_11
_atom_site_aniso_U_22
_atom_site_aniso_U_33
_atom_site_aniso_U_12
_atom_site_aniso_U_13
_atom_site_aniso_U_23
C1 0.051(2) 0.0225(19) 0.028(2) 0.0072(16) 0.0079(18) 0.0050(16)
C2 0.055(3) 0.032(2) 0.029(2) 0.0059(18) 0.0015(19) 0.0086(17)
C3 0.090(4) 0.032(2) 0.029(2) 0.008(2) -0.001(2) 0.0071(18)
C4 0.103(4) 0.021(2) 0.045(3) -0.003(2) 0.029(3) 0.009(2)
C5 0.068(3) 0.034(3) 0.071(4) -0.005(2) 0.037(3) 0.005(2)
C6 0.053(3) 0.030(2) 0.057(3) -0.0063(19) 0.007(2) 0.003(2)
C7 0.054(3) 0.076(4) 0.051(3) 0.015(3) -0.010(3) 0.004(3)
C8 0.188(7) 0.038(3) 0.058(4) 0.003(4) 0.064(5) 0.004(3)
C9 0.027(2) 0.059(3) 0.026(2) -0.0028(18) 0.0038(16) -0.0086(19)
C10 0.032(2) 0.042(2) 0.025(2) 0.0060(16) 0.0009(15) -0.0065(17)
C11 0.0256(17) 0.0287(19) 0.027(2) -0.0005(14) 0.0036(15) 0.0010(16)
C12 0.0308(18) 0.029(2) 0.0209(19) 0.0035(14) -0.0021(14) 0.0002(15)
C13 0.036(2) 0.0249(19) 0.032(2) -0.0008(15) 0.0017(16) 0.0012(16)
C14' 0.044(10) 0.034(7) 0.025(6) -0.002(5) 0.008(5) -0.003(5)
C14 0.039(5) 0.031(3) 0.028(3) 0.001(3) 0.008(3) 0.004(3)
C15 0.066(3) 0.034(2) 0.034(2) -0.006(2) -0.011(2) 0.0093(19)
N1 0.0297(15) 0.0263(16) 0.0288(17) 0.0001(12) -0.0021(13) -0.0043(14)
N2 0.050(2) 0.038(2) 0.045(2) 0.0053(15) -0.0034(17) -0.0168(17)
N3 0.0316(15) 0.0353(18) 0.0270(17) -0.0037(13) 0.0000(13) -0.0064(14)
N4 0.0309(17) 0.040(2) 0.0173(17) 0.0083(14) -0.0009(13) -0.0024(14)
N5 0.0423(17) 0.0206(15) 0.0203(16) 0.0012(13) 0.0018(13) 0.0011(12)
N6 0.0408(18) 0.0281(17) 0.0237(17) -0.0022(13) -0.0059(14) -0.0020(13)
N7 0.0306(16) 0.0215(15) 0.043(2) 0.0029(12) 0.0067(14) 0.0004(14)
N8 0.0343(17) 0.0204(16) 0.063(2) 0.0056(13) 0.0067(16) 0.0076(16)
N9 0.0302(15) 0.0226(16) 0.0347(19) 0.0032(12) 0.0022(13) 0.0042(14)
P1 0.0293(5) 0.0253(5) 0.0203(5) -0.0001(3) 0.0018(3) -0.0038(4)
P2 0.0363(5) 0.0306(5) 0.0308(5) 0.0054(4) 0.0038(4) -0.0049(4)
P3 0.0471(6) 0.0279(5) 0.0253(5) -0.0067(4) 0.0005(4) -0.0061(4)
P4 0.0282(4) 0.0207(4) 0.0238(5) 0.0015(3) 0.0015(4) -0.0011(4)
P5 0.0289(5) 0.0238(5) 0.0386(6) -0.0009(4) 0.0064(4) 0.0009(4)
P6 0.0277(4) 0.0225(5) 0.0310(5) 0.0028(4) 0.0011(4) -0.0005(4)
S1 0.0508(5) 0.0262(5) 0.0285(5) 0.0066(4) 0.0029(4) -0.0005(4)
Cl1 0.0682(8) 0.0498(7) 0.0527(7) 0.0245(6) -0.0079(6) 0.0022(6)
Cl2 0.0467(6) 0.0669(8) 0.0695(9) 0.0057(6) 0.0270(6) -0.0005(7)
Cl3 0.0988(10) 0.0427(7) 0.0501(8) -0.0335(6) 0.0029(7) -0.0012(6)
Cl4 0.0788(8) 0.0493(7) 0.0268(5) 0.0018(6) -0.0056(5) -0.0129(5)
Cl5 0.0415(5) 0.0398(6) 0.0578(7) -0.0148(4) 0.0028(5) -0.0044(5)
Cl6 0.0599(6) 0.0455(6) 0.0416(6) 0.0046(5) 0.0146(5) 0.0103(5)
Cl7 0.0442(5) 0.0385(6) 0.0358(5) 0.0040(4) -0.0094(4) 0.0021(5)
Cl8 0.0455(6) 0.0374(5) 0.0415(6) 0.0103(4) 0.0030(4) -0.0115(5)

loop_
_atom_type_symbol
_atom_type_description
_atom_type_scat_dispersion_real
_atom_type_scat_dispersion_imag
_atom_type_scat_source
C C 0.0033 0.0016 'International Tables Vol C Tables 4.2.6.8 and 6.1.1.4'
H H 0 0 'International Tables Vol C Tables 4.2.6.8 and 6.1.1.4'
N N 0.0061 0.0033 'International Tables Vol C Tables 4.2.6.8 and 6.1.1.4'
P P 0.1023 0.0942 'International Tables Vol C Tables 4.2.6.8 and 6.1.1.4'
S S 0.1246 0.1234 'International Tables Vol C Tables 4.2.6.8 and 6.1.1.4'
Cl Cl 0.1484 0.1585 'International Tables Vol C Tables 4.2.6.8 and 6.1.1.4'

loop_
_geom_angle_atom_site_label_1
_geom_angle_atom_site_label_2
_geom_angle_atom_site_label_3
_geom_angle
C2 C1 C6 121.2(4)
C2 C1 S1 121.6(3)
C6 C1 S1 117.1(4)
C3 C2 C1 118.1(4)
C3 C2 C7 119.0(5)
C1 C2 C7 122.9(4)
C2 C3 C4 122.3(5)
C2 C3 H3 118.9
C4 C3 H3 118.9
C5 C4 C3 118.6(5)
C5 C4 C8 120.3(6)
C3 C4 C8 121.0(6)
C4 C5 C6 120.5(5)
C4 C5 H5 119.8
C6 C5 H5 119.8
C1 C6 C5 119.3(5)
C1 C6 H6 120.3
C5 C6 H6 120.3
C2 C7 H7A 109.5
C2 C7 H7B 109.5
H7A C7 H7B 109.5
C2 C7 H7C 109.5
H7A C7 H7C 109.5
H7B C7 H7C 109.5
C4 C8 H8A 109.5
C4 C8 H8B 109.5
H8A C8 H8B 109.5
C4 C8 H8C 109.5
H8A C8 H8C 109.5
H8B C8 H8C 109.5
N4 C9 C10 112.1(3)
N4 C9 H9A 109.2
C10 C9 H9A 109.2
N4 C9 H9B 109.2
C10 C9 H9B 109.2
H9A C9 H9B 107.9
C9 C10 C11 114.3(3)
C9 C10 H10A 108.7
C11 C10 H10A 108.7
C9 C10 H10B 108.7
C11 C10 H10B 108.7
H10A C10 H10B 107.6
C12 C11 C10 111.6(3)
C12 C11 H11A 109.3
C10 C11 H11A 109.3
C12 C11 H11B 109.3
C10 C11 H11B 109.3
H11A C11 H11B 108.0
N5 C12 C11 112.7(3)
N5 C12 H12A 109.0
C11 C12 H12A 109.0
N5 C12 H12B 109.0
C11 C12 H12B 109.0
H12A C12 H12B 107.8
N5 C13 C14' 119.5(6)
N5 C13 C14 109.3(4)
C14' C13 C14 39.5(5)
N5 C13 H13A 107.4
C14' C13 H13A 107.4
C14 C13 H13A 140.0
N5 C13 H13B 107.4
C14' C13 H13B 107.4
C14 C13 H13B 76.0
H13A C13 H13B 107.0
C15 C14' C13 116.5(9)
C15 C14' H14A 108.2
C13 C14' H14A 108.2
C15 C14' H14B 108.2
C13 C14' H14B 108.2
H14A C14' H14B 107.3
C15 C14 C13 114.6(5)
C15 C14 H14C 108.6
C13 C14 H14C 108.6
C15 C14 H14D 108.6
C13 C14 H14D 108.6
H14C C14 H14D 107.6
C14 C15 N6 115.7(4)
C14 C15 C14' 40.8(5)
N6 C15 C14' 115.2(6)
C14 C15 H15A 70.0
N6 C15 H15A 108.5
C14' C15 H15A 108.5
C14 C15 H15B 134.0
N6 C15 H15B 108.5
C14' C15 H15B 108.5
H15A C15 H15B 107.5
P2 N1 P1 122.7(2)
P3 N2 P2 119.2(2)
P3 N3 P1 122.6(2)
C9 N4 P1 121.8(3)
C9 N4 H4N 125(3)
P1 N4 H4N 108(3)
C13 N5 C12 114.8(3)
C13 N5 P4 119.4(2)
C12 N5 P4 116.3(2)
C15 N6 P4 124.2(3)
C15 N6 H6N 117.9
P4 N6 H6N 117.9
P5 N7 P4 125.84(18)
P5 N8 P6 118.17(19)
P6 N9 P4 124.70(19)
N3 P1 N1 114.83(16)
N3 P1 N4 113.10(17)
N1 P1 N4 107.87(18)
N3 P1 S1 108.49(13)
N1 P1 S1 111.01(12)
N4 P1 S1 100.64(13)
N1 P2 N2 119.74(18)
N1 P2 Cl2 110.37(13)
N2 P2 Cl2 107.86(16)
N1 P2 Cl1 107.48(13)
N2 P2 Cl1 109.54(15)
Cl2 P2 Cl1 100.08(7)
N3 P3 N2 120.47(18)
N3 P3 Cl4 108.99(13)
N2 P3 Cl4 107.95(15)
N3 P3 Cl3 109.50(13)
N2 P3 Cl3 107.62(16)
Cl4 P3 Cl3 100.47(7)
N7 P4 N9 110.77(15)
N7 P4 N6 111.80(17)
N9 P4 N6 108.77(17)
N7 P4 N5 108.85(16)
N9 P4 N5 112.82(16)
N6 P4 N5 103.67(15)
N7 P5 N8 119.88(16)
N7 P5 Cl5 109.82(13)
N8 P5 Cl5 108.40(14)
N7 P5 Cl6 109.32(13)
N8 P5 Cl6 107.14(15)
Cl5 P5 Cl6 100.52(6)
N9 P6 N8 119.59(15)
N9 P6 Cl8 108.95(13)
N8 P6 Cl8 108.47(14)
N9 P6 Cl7 109.80(13)
N8 P6 Cl7 107.69(15)
Cl8 P6 Cl7 100.67(6)
C1 S1 P1 100.74(12)

loop_
_geom_bond_atom_site_label_1
_geom_bond_atom_site_label_2
_geom_bond_distance
C1 C2 1.391(6)
C1 C6 1.379(6)
C1 S1 1.782(4)
C2 C3 1.383(6)
C2 C7 1.493(7)
C3 C4 1.385(8)
C3 H3 0.9500
C4 C5 1.381(8)
C4 C8 1.508(7)
C5 C6 1.401(7)
C5 H5 0.9500
C6 H6 0.9500
C7 H7A 0.9800
C7 H7B 0.9800
C7 H7C 0.9800
C8 H8A 0.9800
C8 H8B 0.9800
C8 H8C 0.9800
C9 N4 1.475(5)
C9 C10 1.501(5)
C9 H9A 0.9900
C9 H9B 0.9900
C10 C11 1.521(5)
C10 H10A 0.9900
C10 H10B 0.9900
C11 C12 1.520(5)
C11 H11A 0.9900
C11 H11B 0.9900
C12 N5 1.483(4)
C12 H12A 0.9900
C12 H12B 0.9900
C13 N5 1.466(5)
C13 C14' 1.466(12)
C13 C14 1.516(7)
C13 H13A 0.9900
C13 H13B 0.9900
C14' C15 1.456(13)
C14' H14A 0.9900
C14' H14B 0.9900
C14 C15 1.436(7)
C14 H14C 0.9900
C14 H14D 0.9900
C15 N6 1.460(5)
C15 H15A 0.9900
C15 H15B 0.9900
N1 P2 1.568(3)
N1 P1 1.612(3)
N2 P3 1.571(4)
N2 P2 1.585(4)
N3 P3 1.561(3)
N3 P1 1.609(3)
N4 P1 1.621(3)
N4 H4N 0.78(4)
N5 P4 1.638(3)
N6 P4 1.630(3)
N6 H6N 0.8800
N7 P5 1.556(3)
N7 P4 1.606(3)
N8 P5 1.581(3)
N8 P6 1.581(3)
N9 P6 1.564(3)
N9 P4 1.629(3)
P1 S1 2.0651(13)
P2 Cl2 1.9950(15)
P2 Cl1 1.9991(16)
P3 Cl4 1.9986(15)
P3 Cl3 1.9995(15)
P5 Cl5 1.9924(14)
P5 Cl6 2.0100(15)
P6 Cl8 1.9984(13)
P6 Cl7 2.0097(13)

loop_
_geom_hbond_atom_site_label_D
_geom_hbond_atom_site_label_H
_geom_hbond_atom_site_label_A
_geom_hbond_site_symmetry_A
_geom_hbond_distance_DH
_geom_hbond_distance_HA
_geom_hbond_distance_DA
_geom_hbond_angle_DHA
N4 H4N N9 4_556 0.77(4) 2.26(4) 3.009(4) 164(3)
